data_4310606
loop_
_publ_author_name
'A. Otero'
'J. Fern\'andez-Baeza'
'A. Anti\~nolo'
'J. Tejeda'
'A. Lara-S\'anchez'
'L. S\'anchez-Barba'
'M. Fern\'andez-L\'opez'
'I. L\'opez-Solera'

_publ_contact_author
;
Isabel L\'opez-Solera
Departamento de Qu\'imica In\'organica, Org\'anica y Bioqu\'imica
Facultad de Qu\'imicas
Universidad Castilla La Mancha
13071-Ciudad Real 
Spain
;
_publ_contact_author_email Mabel.Lopez@uclm.es
_publ_contact_author_fax '+34 926 295318'
_publ_contact_author_phone '+34 926 295300 (ext:3477)'
_publ_section_title
;
 New Complexes of Zirconium(IV) and Hafnium(IV) with Heteroscorpionate
 Ligands and the Hydrolysis of Such Complexes To Give a Zirconium Cluster#
;
_journal_name_full 'Inorganic Chemistry'
_journal_page_first 1350
_journal_page_last 1358
_journal_paper_doi 10.1021/ic035067c
_journal_volume 43
_journal_year 2004
_chemical_formula_sum 'C56 H96 Cl4 N8 O14 Zr2'
_chemical_formula_weight 1429.65
_chemical_name_systematic
; 
 ? 
;
_space_group_IT_number 2
_symmetry_cell_setting triclinic
_symmetry_space_group_name_Hall '-P 1'
_symmetry_space_group_name_H-M 'P -1'
_atom_sites_solution_hydrogens geom
_atom_sites_solution_primary direct
_atom_sites_solution_secondary difmap
_audit_creation_method SHELXL-97
_cell_angle_alpha 104.260(10)
_cell_angle_beta 104.240(10)
_cell_angle_gamma 107.200(10)
_cell_formula_units_Z 1
_cell_length_a 12.0480(10)
_cell_length_b 12.4910(10)
_cell_length_c 13.0520(10)
_cell_measurement_temperature 153(2)
_cell_volume 1707.3(3)
_computing_cell_refinement 'Nonius (control program)'
_computing_data_collection 'Nonius (control program)'
_computing_data_reduction 'XCAD4 (Harms, 1996)'
_computing_structure_refinement 'SHELXL-97 (Sheldrick, 1997)'
_computing_structure_solution 'SHELXS-97 (Sheldrick, 1990)'
_diffrn_ambient_temperature 153(2)
_diffrn_measured_fraction_theta_full 0.998
_diffrn_measured_fraction_theta_max 0.998
_diffrn_measurement_device_type 'four circle diffractometer Nonius-Mach3'
_diffrn_measurement_method '\w/2\q scans'
_diffrn_radiation_monochromator graphite
_diffrn_radiation_source 'fine-focus sealed tube'
_diffrn_radiation_type MoK\a
_diffrn_radiation_wavelength 0.71073
_diffrn_reflns_av_R_equivalents 0.1198
_diffrn_reflns_av_sigmaI/netI 0.3122
_diffrn_reflns_limit_h_max 15
_diffrn_reflns_limit_h_min -15
_diffrn_reflns_limit_k_max 15
_diffrn_reflns_limit_k_min -16
_diffrn_reflns_limit_l_max 17
_diffrn_reflns_limit_l_min 0
_diffrn_reflns_number 8552
_diffrn_reflns_theta_full 27.97
_diffrn_reflns_theta_max 27.97
_diffrn_reflns_theta_min 2.02
_diffrn_standards_interval_count 98
_diffrn_standards_number 2
_exptl_absorpt_coefficient_mu 0.525
_exptl_crystal_density_diffrn 1.390
_exptl_crystal_density_method 'not measured'
_exptl_crystal_F_000 748
_exptl_crystal_size_max 0.2
_exptl_crystal_size_mid 0.3
_exptl_crystal_size_min 0.3
_refine_diff_density_max 0.750
_refine_diff_density_min -0.989
_refine_diff_density_rms 0.146
_refine_ls_extinction_method none
_refine_ls_goodness_of_fit_ref 1.125
_refine_ls_hydrogen_treatment mixed
_refine_ls_matrix_type full
_refine_ls_number_parameters 386
_refine_ls_number_reflns 8198
_refine_ls_number_restraints 0
_refine_ls_restrained_S_all 1.125
_refine_ls_R_factor_all 0.2783
_refine_ls_R_factor_gt 0.0999
_refine_ls_shift/su_max 0.884
_refine_ls_shift/su_mean 0.116
_refine_ls_structure_factor_coef Fsqd
_refine_ls_weighting_details 'calc w=1/[\s^2^(Fo^2^)+(0.0966P)^2^+0.0000P] where P=(Fo^2^+2Fc^2^)/3'
_refine_ls_weighting_scheme calc
_refine_ls_wR_factor_gt 0.2290
_refine_ls_wR_factor_ref 0.2776
_reflns_number_gt 3454
_reflns_number_total 8198
_reflns_threshold_expression >2sigma(I)
_cod_data_source_file ic035067csi20031204_123245_2.cif
_cod_data_source_block 7
_cod_depositor_comments
;
The following automatic conversions were performed:
'_symmetry_cell_setting' value 'Triclinic' changed to 'triclinic'
according to '/home/saulius/struct/CIF-dictionaries/cif_core.dic'
dictionary named 'cif_core.dic' version 2.4.1 from 2010-06-29.

Automatic conversion script
Id: cif_fix_enum 1527 2010-12-29 10:47:43Z saulius 
;
_cod_original_cell_volume 1707.3(2)
_cod_database_code 4310606

loop_
_symmetry_equiv_pos_as_xyz
'x, y, z'
'-x, -y, -z'

loop_
_atom_site_label
_atom_site_type_symbol
_atom_site_fract_x
_atom_site_fract_y
_atom_site_fract_z
_atom_site_U_iso_or_equiv
_atom_site_adp_type
_atom_site_occupancy
_atom_site_symmetry_multiplicity
_atom_site_calc_flag
_atom_site_refinement_flags
_atom_site_disorder_assembly
_atom_site_disorder_group
Zr1 Zr 0.61094(10) 0.52334(9) 0.62913(8) 0.0231(3) Uani 1 1 d . . .
Cl1 Cl 0.7343(3) 0.7408(2) 0.7082(2) 0.0412(8) Uani 1 1 d . . .
Cl2 Cl 0.7444(3) 0.4405(3) 0.5500(2) 0.0414(7) Uani 1 1 d . . .
O1 O 0.5222(6) 0.5573(6) 0.7448(5) 0.0286(17) Uani 1 1 d . . .
O2 O 0.4707(7) 0.5692(7) 0.8991(6) 0.041(2) Uani 1 1 d . . .
O3 O 0.4294(7) 0.4277(6) 0.5162(5) 0.0290(17) Uani 1 1 d . . .
H3 H 0.362(9) 0.378(9) 0.527(8) 0.035 Uiso 1 1 d . . .
N1 N 0.7623(8) 0.5469(7) 0.8026(7) 0.029(2) Uani 1 1 d . . .
N2 N 0.7210(8) 0.5108(7) 0.8828(6) 0.026(2) Uani 1 1 d . . .
N3 N 0.5457(7) 0.3404(7) 0.6646(6) 0.0257(19) Uani 1 1 d . . .
N4 N 0.5407(8) 0.3405(7) 0.7675(6) 0.026(2) Uani 1 1 d . . .
C1 C 0.5911(9) 0.4537(8) 0.8606(8) 0.023(2) Uani 1 1 d . . .
H1 H 0.5806 0.4367 0.9278 0.027 Uiso 1 1 calc R . .
C2 C 0.5212(9) 0.5334(9) 0.8357(7) 0.023(2) Uani 1 1 d . . .
C3 C 0.8849(9) 0.5926(10) 0.8459(8) 0.030(2) Uani 1 1 d . . .
C4 C 0.9226(9) 0.5847(8) 0.9520(8) 0.025(2) Uani 1 1 d . . .
H4 H 1.0041 0.6098 0.9990 0.030 Uiso 1 1 calc R . .
C5 C 0.8199(10) 0.5339(9) 0.9754(8) 0.027(2) Uani 1 1 d . . .
C6 C 0.9691(10) 0.6419(11) 0.7875(9) 0.042(3) Uani 1 1 d . . .
H6A H 0.9700 0.5775 0.7300 0.050 Uiso 1 1 calc R . .
H6B H 1.0513 0.6867 0.8411 0.050 Uiso 1 1 calc R . .
H6C H 0.9402 0.6933 0.7539 0.050 Uiso 1 1 calc R . .
C7 C 0.8040(10) 0.5015(11) 1.0737(9) 0.040(3) Uani 1 1 d . . .
H7A H 0.7518 0.5369 1.1017 0.048 Uiso 1 1 calc R . .
H7B H 0.8833 0.5303 1.1317 0.048 Uiso 1 1 calc R . .
H7C H 0.7665 0.4163 1.0517 0.048 Uiso 1 1 calc R . .
C8 C 0.5000(9) 0.2247(8) 0.6002(8) 0.026(2) Uani 1 1 d . . .
C9 C 0.4662(10) 0.1542(9) 0.6651(9) 0.032(3) Uani 1 1 d . . .
H9 H 0.4311 0.0713 0.6401 0.039 Uiso 1 1 calc R . .
C10 C 0.4940(10) 0.2286(9) 0.7696(9) 0.030(2) Uani 1 1 d . . .
C11 C 0.4898(11) 0.1828(9) 0.4805(8) 0.041(3) Uani 1 1 d . . .
H11A H 0.4448 0.2200 0.4397 0.050 Uiso 1 1 calc R . .
H11B H 0.4468 0.0977 0.4487 0.050 Uiso 1 1 calc R . .
H11C H 0.5711 0.2036 0.4754 0.050 Uiso 1 1 calc R . .
C12 C 0.4815(13) 0.2032(11) 0.8747(10) 0.053(4) Uani 1 1 d . . .
H12A H 0.4269 0.2372 0.8997 0.063 Uiso 1 1 calc R . .
H12B H 0.5614 0.2379 0.9329 0.063 Uiso 1 1 calc R . .
H12C H 0.4484 0.1185 0.8583 0.063 Uiso 1 1 calc R . .
O20 O 0.885(2) 0.9221(18) 1.2104(15) 0.188(8) Uani 1 1 d . . .
C20 C 0.8326(18) 0.8133(13) 1.1303(12) 0.076(5) Uani 1 1 d . . .
H20A H 0.7586 0.7667 1.1405 0.091 Uiso 1 1 calc R . .
H20B H 0.8894 0.7721 1.1366 0.091 Uiso 1 1 calc R . .
C21 C 0.8015(18) 0.8242(15) 1.0225(13) 0.090(6) Uani 1 1 d . . .
H21A H 0.7156 0.7743 0.9784 0.108 Uiso 1 1 calc R . .
H21B H 0.8531 0.7998 0.9827 0.108 Uiso 1 1 calc R . .
C22 C 0.822(2) 0.949(2) 1.0399(19) 0.133(8) Uani 1 1 d . . .
H22A H 0.8550 0.9744 0.9854 0.160 Uiso 1 1 calc R . .
H22B H 0.7462 0.9626 1.0346 0.160 Uiso 1 1 calc R . .
C23 C 0.911(2) 1.0097(17) 1.1523(19) 0.131(9) Uani 1 1 d . . .
H23A H 0.9003 1.0815 1.1891 0.157 Uiso 1 1 calc R . .
H23B H 0.9950 1.0313 1.1511 0.157 Uiso 1 1 calc R . .
O30 O 0.7882(8) 0.2632(7) 0.8631(7) 0.050(2) Uani 1 1 d . . .
C30 C 0.7833(15) 0.1529(12) 0.8772(12) 0.069(4) Uani 1 1 d . . .
H30A H 0.7199 0.1253 0.9088 0.083 Uiso 1 1 calc R . .
H30B H 0.8622 0.1626 0.9280 0.083 Uiso 1 1 calc R . .
C31 C 0.755(2) 0.0689(14) 0.7696(14) 0.108(7) Uani 1 1 d . . .
H31A H 0.6685 0.0170 0.7399 0.130 Uiso 1 1 calc R . .
H31B H 0.8043 0.0200 0.7759 0.130 Uiso 1 1 calc R . .
C32 C 0.7846(15) 0.1362(13) 0.6916(12) 0.076(5) Uani 1 1 d . . .
H32A H 0.8537 0.1264 0.6706 0.091 Uiso 1 1 calc R . .
H32B H 0.7134 0.1103 0.6241 0.091 Uiso 1 1 calc R . .
C33 C 0.8171(12) 0.2632(11) 0.7632(10) 0.050(3) Uani 1 1 d . . .
H33A H 0.9045 0.3089 0.7828 0.060 Uiso 1 1 calc R . .
H33B H 0.7703 0.2997 0.7218 0.060 Uiso 1 1 calc R . .
O40 O 0.2554(8) 0.2931(8) 0.5799(7) 0.054(2) Uani 1 1 d . . .
C41 C 0.0452(16) 0.1863(18) 0.4998(15) 0.108(7) Uani 1 1 d . . .
H41A H 0.0065 0.1764 0.4218 0.130 Uiso 1 1 calc R . .
H41B H -0.0087 0.1254 0.5186 0.130 Uiso 1 1 calc R . .
C42 C 0.0669(17) 0.3041(18) 0.573(2) 0.138(10) Uani 1 1 d . . .
H42A H 0.0400 0.3498 0.5287 0.166 Uiso 1 1 calc R . .
H42B H 0.0219 0.2982 0.6247 0.166 Uiso 1 1 calc R . .
C43 C 0.1969(15) 0.3599(14) 0.6327(13) 0.081(5) Uani 1 1 d . . .
H43A H 0.2276 0.4409 0.6324 0.098 Uiso 1 1 calc R . .
H43B H 0.2143 0.3631 0.7102 0.098 Uiso 1 1 calc R . .
O50 O 0.5910(13) 0.0890(10) 0.2621(11) 0.100(4) Uani 1 1 d . . .
C50 C 0.7104(18) 0.154(2) 0.3155(19) 0.112(7) Uani 1 1 d . . .
H50A H 0.7568 0.1028 0.3043 0.134 Uiso 1 1 calc R . .
H50B H 0.7256 0.1847 0.3956 0.134 Uiso 1 1 calc R . .
C51 C 0.751(2) 0.246(2) 0.279(2) 0.159(12) Uani 1 1 d . . .
H51A H 0.8205 0.2425 0.2546 0.191 Uiso 1 1 calc R . .
H51B H 0.7787 0.3216 0.3394 0.191 Uiso 1 1 calc R . .
C52 C 0.653(3) 0.235(3) 0.190(3) 0.195(16) Uani 1 1 d . . .
H52A H 0.6678 0.2108 0.1196 0.233 Uiso 1 1 calc R . .
H52B H 0.6434 0.3110 0.1999 0.233 Uiso 1 1 calc R . .
C53 C 0.5442(19) 0.149(2) 0.1856(18) 0.122(8) Uani 1 1 d . . .
H53A H 0.4981 0.0925 0.1097 0.147 Uiso 1 1 calc R . .
H53B H 0.4916 0.1860 0.2122 0.147 Uiso 1 1 calc R . .
C40 C 0.1645(14) 0.1766(12) 0.5171(13) 0.070(4) Uani 1 1 d . . .
H40A H 0.1724 0.1227 0.5582 0.084 Uiso 1 1 calc R . .
H40B H 0.1742 0.1461 0.4453 0.084 Uiso 1 1 calc R . .

loop_
_atom_site_aniso_label
_atom_site_aniso_U_11
_atom_site_aniso_U_22
_atom_site_aniso_U_33
_atom_site_aniso_U_23
_atom_site_aniso_U_13
_atom_site_aniso_U_12
Zr1 0.0303(6) 0.0232(5) 0.0129(4) 0.0066(4) 0.0027(4) 0.0099(4)
Cl1 0.0520(19) 0.0266(15) 0.0288(14) 0.0099(12) -0.0026(13) 0.0061(14)
Cl2 0.0496(19) 0.0538(19) 0.0321(15) 0.0176(14) 0.0184(14) 0.0291(16)
O1 0.039(4) 0.032(4) 0.020(3) 0.015(3) 0.007(3) 0.017(3)
O2 0.056(5) 0.055(5) 0.035(4) 0.021(4) 0.025(4) 0.040(5)
O3 0.031(4) 0.036(4) 0.023(4) 0.019(3) 0.009(3) 0.009(3)
N1 0.036(5) 0.024(5) 0.025(4) 0.009(4) 0.011(4) 0.009(4)
N2 0.041(6) 0.025(5) 0.015(4) 0.011(3) 0.010(4) 0.015(4)
N3 0.026(5) 0.029(5) 0.019(4) 0.009(4) 0.000(4) 0.012(4)
N4 0.034(5) 0.023(5) 0.020(4) 0.009(4) 0.005(4) 0.010(4)
C1 0.029(6) 0.026(5) 0.017(5) 0.007(4) 0.007(4) 0.015(5)
C2 0.027(6) 0.030(6) 0.012(4) 0.007(4) 0.005(4) 0.013(5)
C3 0.020(6) 0.041(6) 0.030(6) 0.020(5) 0.004(5) 0.011(5)
C4 0.012(5) 0.024(5) 0.024(5) 0.002(4) -0.006(4) 0.002(4)
C5 0.032(6) 0.034(6) 0.017(5) 0.008(4) 0.003(4) 0.023(5)
C6 0.025(6) 0.056(8) 0.045(7) 0.029(6) 0.008(5) 0.009(6)
C7 0.037(7) 0.060(8) 0.027(6) 0.020(6) 0.005(5) 0.023(6)
C8 0.030(6) 0.019(5) 0.024(5) 0.003(4) 0.005(5) 0.009(5)
C9 0.036(7) 0.018(5) 0.037(6) 0.012(5) 0.002(5) 0.007(5)
C10 0.035(6) 0.018(5) 0.031(6) 0.007(4) 0.006(5) 0.005(5)
C11 0.063(8) 0.022(6) 0.023(5) -0.005(4) 0.005(6) 0.012(6)
C12 0.083(10) 0.039(7) 0.047(7) 0.025(6) 0.035(7) 0.019(7)
O20 0.29(3) 0.165(17) 0.128(15) 0.065(13) 0.067(16) 0.115(18)
C20 0.158(17) 0.048(9) 0.065(10) 0.036(8) 0.061(11) 0.068(11)
C21 0.124(16) 0.072(12) 0.062(11) 0.016(9) 0.022(11) 0.035(11)
C22 0.18(2) 0.116(18) 0.123(18) 0.095(16) 0.044(17) 0.051(17)
C23 0.16(2) 0.060(13) 0.121(19) -0.012(13) 0.049(19) 0.011(15)
O30 0.055(6) 0.034(5) 0.052(5) 0.010(4) 0.006(4) 0.019(4)
C30 0.095(12) 0.043(8) 0.072(10) 0.029(8) 0.023(9) 0.028(8)
C31 0.19(2) 0.057(11) 0.071(12) 0.024(10) 0.019(13) 0.060(13)
C32 0.097(13) 0.062(10) 0.057(9) 0.001(8) 0.020(9) 0.037(10)
C33 0.045(8) 0.044(8) 0.050(8) 0.017(6) 0.003(6) 0.012(6)
O40 0.038(5) 0.066(6) 0.062(6) 0.033(5) 0.021(5) 0.011(5)
C41 0.061(13) 0.115(17) 0.088(13) -0.026(12) 0.002(10) 0.021(12)
C42 0.061(13) 0.087(15) 0.21(3) -0.011(16) 0.027(15) 0.019(11)
C43 0.083(13) 0.082(12) 0.066(10) 0.006(9) 0.043(10) 0.016(10)
O50 0.117(11) 0.065(8) 0.106(10) 0.048(7) 0.013(8) 0.025(7)
C50 0.058(13) 0.15(2) 0.15(2) 0.055(17) 0.041(14) 0.057(14)
C51 0.13(2) 0.15(2) 0.13(2) 0.021(17) 0.070(18) -0.044(19)
C52 0.15(2) 0.22(3) 0.30(4) 0.24(3) 0.08(3) 0.08(2)
C53 0.086(16) 0.15(2) 0.136(18) 0.068(16) 0.018(14) 0.052(16)
C40 0.074(11) 0.041(8) 0.076(11) 0.017(8) 0.029(9) -0.002(8)

loop_
_atom_type_symbol
_atom_type_description
_atom_type_scat_dispersion_real
_atom_type_scat_dispersion_imag
_atom_type_scat_source
C C 0.0033 0.0016 'International Tables Vol C Tables 4.2.6.8 and 6.1.1.4'
H H 0.0000 0.0000 'International Tables Vol C Tables 4.2.6.8 and 6.1.1.4'
N N 0.0061 0.0033 'International Tables Vol C Tables 4.2.6.8 and 6.1.1.4'
O O 0.0106 0.0060 'International Tables Vol C Tables 4.2.6.8 and 6.1.1.4'
Cl Cl 0.1484 0.1585 'International Tables Vol C Tables 4.2.6.8 and 6.1.1.4'
Zr Zr -2.9673 0.5597 'International Tables Vol C Tables 4.2.6.8 and 6.1.1.4'

loop_
_geom_angle_atom_site_label_1
_geom_angle_atom_site_label_2
_geom_angle_atom_site_label_3
_geom_angle
_geom_angle_site_symmetry_1
_geom_angle_site_symmetry_3
_geom_angle_publ_flag
O1 Zr1 O3 83.1(3) . . ?
O1 Zr1 O3 119.5(3) . 2_666 ?
O3 Zr1 O3 65.8(3) . 2_666 ?
O1 Zr1 N3 76.5(3) . . ?
O3 Zr1 N3 75.1(3) . . ?
O3 Zr1 N3 134.2(3) 2_666 . ?
O1 Zr1 N1 78.2(3) . . ?
O3 Zr1 N1 145.8(3) . . ?
O3 Zr1 N1 148.3(3) 2_666 . ?
N3 Zr1 N1 72.8(3) . . ?
O1 Zr1 Cl2 154.82(18) . . ?
O3 Zr1 Cl2 107.1(2) . . ?
O3 Zr1 Cl2 85.5(2) 2_666 . ?
N3 Zr1 Cl2 83.9(2) . . ?
N1 Zr1 Cl2 81.0(2) . . ?
O1 Zr1 Cl1 85.6(2) . . ?
O3 Zr1 Cl1 130.3(2) . . ?
O3 Zr1 Cl1 78.7(2) 2_666 . ?
N3 Zr1 Cl1 147.1(2) . . ?
N1 Zr1 Cl1 76.8(2) . . ?
Cl2 Zr1 Cl1 103.35(11) . . ?
O1 Zr1 Zr1 102.94(18) . 2_666 ?
O3 Zr1 Zr1 33.14(18) . 2_666 ?
O3 Zr1 Zr1 32.7(2) 2_666 2_666 ?
N3 Zr1 Zr1 105.42(18) . 2_666 ?
N1 Zr1 Zr1 177.6(2) . 2_666 ?
Cl2 Zr1 Zr1 97.33(8) . 2_666 ?
Cl1 Zr1 Zr1 105.33(8) . 2_666 ?
C2 O1 Zr1 134.4(6) . . ?
Zr1 O3 Zr1 114.2(3) . 2_666 ?
C3 N1 N2 106.4(8) . . ?
C3 N1 Zr1 134.9(7) . . ?
N2 N1 Zr1 118.7(6) . . ?
C5 N2 N1 109.9(8) . . ?
C5 N2 C1 129.6(8) . . ?
N1 N2 C1 120.4(8) . . ?
C8 N3 N4 105.0(8) . . ?
C8 N3 Zr1 134.2(6) . . ?
N4 N3 Zr1 120.6(6) . . ?
C10 N4 N3 112.2(8) . . ?
C10 N4 C1 128.4(8) . . ?
N3 N4 C1 119.3(8) . . ?
N2 C1 N4 109.6(8) . . ?
N2 C1 C2 111.8(8) . . ?
N4 C1 C2 110.8(7) . . ?
O2 C2 O1 125.4(9) . . ?
O2 C2 C1 120.2(8) . . ?
O1 C2 C1 114.4(8) . . ?
N1 C3 C4 109.6(9) . . ?
N1 C3 C6 125.1(9) . . ?
C4 C3 C6 125.3(9) . . ?
C5 C4 C3 108.1(8) . . ?
C4 C5 N2 106.0(8) . . ?
C4 C5 C7 131.9(9) . . ?
N2 C5 C7 122.0(10) . . ?
N3 C8 C9 109.1(9) . . ?
N3 C8 C11 123.4(9) . . ?
C9 C8 C11 127.5(9) . . ?
C10 C9 C8 107.5(9) . . ?
C9 C10 N4 106.2(9) . . ?
C9 C10 C12 130.8(10) . . ?
N4 C10 C12 123.0(9) . . ?
C20 O20 C23 106.8(15) . . ?
O20 C20 C21 109.8(13) . . ?
C20 C21 C22 107.0(14) . . ?
C23 C22 C21 103.3(16) . . ?
C22 C23 O20 104.3(16) . . ?
C30 O30 C33 107.1(10) . . ?
O30 C30 C31 107.8(12) . . ?
C30 C31 C32 108.7(13) . . ?
C33 C32 C31 102.2(12) . . ?
O30 C33 C32 108.7(11) . . ?
C43 O40 C40 107.0(11) . . ?
C42 C41 C40 106.9(15) . . ?
C43 C42 C41 106.2(16) . . ?
O40 C43 C42 108.5(14) . . ?
C50 O50 C53 106.7(15) . . ?
O50 C50 C51 112(2) . . ?
C50 C51 C52 106.9(19) . . ?
C51 C52 C53 108.9(18) . . ?
C52 C53 O50 103.5(15) . . ?
O40 C40 C41 106.8(13) . . ?

loop_
_geom_bond_atom_site_label_1
_geom_bond_atom_site_label_2
_geom_bond_distance
_geom_bond_site_symmetry_2
_geom_bond_publ_flag
Zr1 O1 2.085(7) . ?
Zr1 O3 2.094(7) . ?
Zr1 O3 2.121(6) 2_666 ?
Zr1 N3 2.386(8) . ?
Zr1 N1 2.421(8) . ?
Zr1 Cl2 2.449(3) . ?
Zr1 Cl1 2.476(3) . ?
Zr1 Zr1 3.539(2) 2_666 ?
O1 C2 1.294(10) . ?
O2 C2 1.218(11) . ?
O3 Zr1 2.121(6) 2_666 ?
N1 C3 1.326(12) . ?
N1 N2 1.379(10) . ?
N2 C5 1.371(11) . ?
N2 C1 1.435(12) . ?
N3 C8 1.342(12) . ?
N3 N4 1.359(10) . ?
N4 C10 1.353(12) . ?
N4 C1 1.459(11) . ?
C1 C2 1.525(13) . ?
C3 C4 1.385(13) . ?
C3 C6 1.494(14) . ?
C4 C5 1.358(14) . ?
C5 C7 1.476(14) . ?
C8 C9 1.407(14) . ?
C8 C11 1.482(13) . ?
C9 C10 1.343(14) . ?
C10 C12 1.514(14) . ?
O20 C20 1.34(2) . ?
O20 C23 1.48(2) . ?
C20 C21 1.416(19) . ?
C21 C22 1.45(2) . ?
C22 C23 1.44(3) . ?
O30 C30 1.420(14) . ?
O30 C33 1.431(14) . ?
C30 C31 1.421(19) . ?
C31 C32 1.51(2) . ?
C32 C33 1.505(17) . ?
O40 C43 1.403(16) . ?
O40 C40 1.421(15) . ?
C41 C42 1.45(2) . ?
C41 C40 1.44(2) . ?
C42 C43 1.43(2) . ?
O50 C50 1.323(19) . ?
O50 C53 1.49(2) . ?
C50 C51 1.36(3) . ?
C51 C52 1.39(3) . ?
C52 C53 1.40(3) . ?
